data_7228833
loop_
_publ_author_name
'Lopez, Jordan R.'
'Martin, Lee'
'Wallis, John D.'
'Akutsu, Hiroki'
'Yamada, Jun-ichi'
'Nakatsuji, Shin-ichi'
'Wilson, Claire'
'Christensen, Jeppe'
'Coles, Simon J.'

_publ_section_title
;
 New semiconducting radical-cation salts of chiral
 bis(2-hydroxylpropylthio)ethylenedithio TTF
;
_journal_name_full CrystEngComm
_journal_paper_doi 10.1039/C7CE01014A
_journal_year 2017
_chemical_absolute_configuration syn
_chemical_formula_sum 'C14 H20 Cl O3 S8'
_chemical_formula_weight 528.23
_chemical_name_systematic
;
(S,S)-Bis(2-hydroxypropylthio)(ethylenedithio)
tetrathiafulvalene) chloride.H20
;
_space_group_crystal_system triclinic
_space_group_IT_number 1
_space_group_name_Hall 'P 1'
_space_group_name_H-M_alt 'P 1'
_symmetry_space_group_name_Hall 'P 1'
_symmetry_space_group_name_H-M 'P 1'
_atom_sites_solution_hydrogens mixed
_audit_creation_method SHELXL-2014
_audit_update_record
;
2017-05-10 deposited with the CCDC.
2017-07-21 downloaded from the CCDC.
;
_cell_angle_alpha 67.799(10)
_cell_angle_beta 78.034(13)
_cell_angle_gamma 78.704(13)
_cell_formula_units_Z 2
_cell_length_a 7.4332(12)
_cell_length_b 12.5638(19)
_cell_length_c 12.657(2)
_cell_measurement_reflns_used 3282
_cell_measurement_temperature 296(2)
_cell_measurement_theta_max 30.44
_cell_measurement_theta_min 1.77
_cell_volume 1061.6(3)
_computing_cell_refinement CrystalClear
_computing_data_collection 'CrystalClear (Rigaku Inc., 2008)'
_computing_data_reduction CrystalClear
_computing_structure_refinement 'SHELXL-2014 (Sheldrick, 2014)'
_computing_structure_solution 'Il Milione (Burla, et al., 2007)'
_diffrn_ambient_temperature 296
_diffrn_detector_area_resol_mean 7.314
_diffrn_measured_fraction_theta_full 0.971
_diffrn_measured_fraction_theta_max 0.954
_diffrn_measurement_device_type 'Rigaku Mercury70'
_diffrn_measurement_method \w
_diffrn_radiation_type 'Mo K\a'
_diffrn_radiation_wavelength 0.71075
_diffrn_reflns_av_R_equivalents 0.0227
_diffrn_reflns_Laue_measured_fraction_full 0.971
_diffrn_reflns_Laue_measured_fraction_max 0.954
_diffrn_reflns_number 9051
_diffrn_reflns_point_group_measured_fraction_full 0.713
_diffrn_reflns_point_group_measured_fraction_max 0.687
_diffrn_reflns_theta_full 26.000
_diffrn_reflns_theta_max 27.498
_diffrn_reflns_theta_min 2.006
_exptl_absorpt_coefficient_mu 0.981
_exptl_absorpt_correction_T_max 0.952
_exptl_absorpt_correction_T_min 0.847
_exptl_absorpt_correction_type numerical
_exptl_absorpt_process_details 'NUMABS (Rigaku, 1999)'
_exptl_crystal_colour black
_exptl_crystal_density_diffrn 1.653
_exptl_crystal_description prism
_exptl_crystal_F_000 546
_exptl_crystal_size_max 0.220
_exptl_crystal_size_mid 0.050
_exptl_crystal_size_min 0.050
_refine_diff_density_max 0.770
_refine_diff_density_min -0.561
_refine_diff_density_rms 0.086
_refine_ls_abs_structure_details
;
 Flack x determined using 1264 quotients [(I+)-(I-)]/[(I+)+(I-)]
 (Parsons, Flack and Wagner, Acta Cryst. B69 (2013) 249-259).
;
_refine_ls_abs_structure_Flack 0.00(7)
_refine_ls_extinction_method none
_refine_ls_goodness_of_fit_ref 1.070
_refine_ls_hydrogen_treatment mixed
_refine_ls_matrix_type full
_refine_ls_number_parameters 475
_refine_ls_number_reflns 6717
_refine_ls_number_restraints 3
_refine_ls_restrained_S_all 1.070
_refine_ls_R_factor_all 0.0647
_refine_ls_R_factor_gt 0.0497
_refine_ls_shift/su_max 0.002
_refine_ls_shift/su_mean 0.000
_refine_ls_structure_factor_coef Fsqd
_refine_ls_weighting_details 'w=1/[\s^2^(Fo^2^)+(0.0663P)^2^+0.3025P] where P=(Fo^2^+2Fc^2^)/3'
_refine_ls_weighting_scheme calc
_refine_ls_wR_factor_gt 0.1291
_refine_ls_wR_factor_ref 0.1401
_reflns_Friedel_coverage 0.441
_reflns_Friedel_fraction_full 0.455
_reflns_Friedel_fraction_max 0.421
_reflns_number_gt 5136
_reflns_number_total 6717
_reflns_threshold_expression 'I > 2\s(I)'
_cod_data_source_file c7ce01014a2.cif
_cod_data_source_block 5
_cod_database_code 7228833
_shelx_space_group_comment
;
The symmetry employed for this shelxl refinement is uniquely defined
by the following loop, which should always be used as a source of
symmetry information in preference to the above space-group names.
They are only intended as comments.
;
_shelxl_version_number 2014-3

loop_
_space_group_symop_operation_xyz
'x, y, z'

loop_
_atom_site_label
_atom_site_type_symbol
_atom_site_fract_x
_atom_site_fract_y
_atom_site_fract_z
_atom_site_U_iso_or_equiv
_atom_site_adp_type
_atom_site_occupancy
_atom_site_site_symmetry_order
_atom_site_calc_flag
_atom_site_refinement_flags_posn
_atom_site_refinement_flags_adp
Cl1 Cl 0.4631(4) 1.2900(2) 0.0544(3) 0.0586(7) Uani 1 1 d . .
Cl2 Cl 0.7186(4) 0.7401(3) -0.4926(2) 0.0591(7) Uani 1 1 d . .
S1 S 0.5712(4) 0.1711(2) 0.8061(2) 0.0456(7) Uani 1 1 d . .
S2 S 0.6705(4) -0.0094(2) 0.6395(2) 0.0451(7) Uani 1 1 d . .
S3 S 0.5481(3) 0.35770(19) 0.58392(18) 0.0384(6) Uani 1 1 d . .
S4 S 0.6360(4) 0.2090(2) 0.4445(2) 0.0400(6) Uani 1 1 d . .
S5 S 0.5322(3) 0.58253(19) 0.35563(19) 0.0360(6) Uani 1 1 d . .
S6 S 0.5964(3) 0.4370(2) 0.21486(19) 0.0374(6) Uani 1 1 d . .
S7 S 0.5328(3) 0.80397(19) 0.14416(19) 0.0374(6) Uani 1 1 d . .
S8 S 0.5808(3) 0.6484(2) -0.00667(18) 0.0373(6) Uani 1 1 d . .
S9 S 0.0077(4) 0.7198(2) 0.2528(2) 0.0438(7) Uani 1 1 d . .
S10 S 0.1272(4) 0.5387(2) 0.0839(2) 0.0441(7) Uani 1 1 d . .
S11 S 0.0509(4) 0.4980(2) 0.4472(2) 0.0410(6) Uani 1 1 d . .
S12 S 0.1516(4) 0.3509(2) 0.3070(2) 0.0411(7) Uani 1 1 d . .
S13 S 0.0964(3) 0.26989(19) 0.67738(18) 0.0350(6) Uani 1 1 d . .
S14 S 0.1586(3) 0.1246(2) 0.53609(19) 0.0375(6) Uani 1 1 d . .
S15 S 0.1009(4) 0.0579(2) 0.89861(18) 0.0402(6) Uani 1 1 d . .
S16 S 0.1604(3) -0.09569(18) 0.74663(19) 0.0410(6) Uani 1 1 d . .
O1 O 0.4283(9) 1.0384(4) 0.1236(5) 0.0445(14) Uani 1 1 d . .
O2 O 0.7506(8) 0.6787(5) -0.2427(4) 0.0427(14) Uani 1 1 d . .
O3 O 0.0553(9) 0.0231(5) 1.1360(5) 0.0442(15) Uani 1 1 d . .
O4 O 0.1223(9) -0.3292(5) 0.7783(4) 0.0409(13) Uani 1 1 d . .
O5 O -0.0776(13) -0.0314(9) 1.3922(7) 0.092(3) Uani 1 1 d . .
O6 O 0.2797(14) -0.5790(8) 0.8246(8) 0.094(3) Uani 1 1 d . .
C1 C 0.6576(15) 0.0209(10) 0.8484(9) 0.052(3) Uani 1 1 d . .
H1A H 0.7919 0.0136 0.8333 0.062 Uiso 1 1 calc R U
H1B H 0.6223 -0.0140 0.9311 0.062 Uiso 1 1 calc R U
C2 C 0.5959(15) -0.0471(9) 0.7924(9) 0.056(3) Uani 1 1 d . .
H2A H 0.4614 -0.0386 0.8061 0.067 Uiso 1 1 calc R U
H2B H 0.6400 -0.1283 0.8299 0.067 Uiso 1 1 calc R U
C3 C 0.5895(13) 0.2092(8) 0.6576(7) 0.036(2) Uani 1 1 d . .
C4 C 0.6251(13) 0.1417(9) 0.5945(8) 0.036(2) Uani 1 1 d . .
C5 C 0.5811(13) 0.3486(8) 0.4494(8) 0.033(2) Uani 1 1 d . .
C6 C 0.5753(13) 0.4449(8) 0.3488(7) 0.034(2) Uani 1 1 d . .
C7 C 0.5455(12) 0.6536(8) 0.2093(7) 0.032(2) Uani 1 1 d . .
C8 C 0.5762(12) 0.5869(7) 0.1400(8) 0.033(2) Uani 1 1 d . .
C9 C 0.4733(12) 0.8530(7) 0.2653(7) 0.032(2) Uani 1 1 d . .
H9A H 0.3433 0.8479 0.2967 0.038 Uiso 1 1 calc R U
H9B H 0.5468 0.8045 0.3255 0.038 Uiso 1 1 calc R U
C10 C 0.5105(12) 0.9759(7) 0.2256(7) 0.0344(19) Uani 1 1 d . .
H10 H 0.6448 0.9776 0.2065 0.041 Uiso 1 1 calc R U
C11 C 0.4338(16) 1.0300(9) 0.3198(9) 0.055(3) Uani 1 1 d . .
H11A H 0.4571 1.1093 0.2908 0.083 Uiso 1 1 calc R U
H11B H 0.4941 0.9875 0.3865 0.083 Uiso 1 1 calc R U
H11C H 0.3027 1.0270 0.3405 0.083 Uiso 1 1 calc R U
C12 C 0.7012(12) 0.5338(7) -0.0579(7) 0.0322(19) Uani 1 1 d . .
H12A H 0.8312 0.5206 -0.0491 0.039 Uiso 1 1 calc R U
H12B H 0.6480 0.4625 -0.0138 0.039 Uiso 1 1 calc R U
C13 C 0.6818(12) 0.5703(7) -0.1831(7) 0.0322(19) Uani 1 1 d . .
H13 H 0.5497 0.5811 -0.1894 0.039 Uiso 1 1 calc R U
C14 C 0.7806(15) 0.4771(9) -0.2312(9) 0.055(3) Uani 1 1 d . .
H14A H 0.7785 0.5048 -0.3128 0.082 Uiso 1 1 calc R U
H14B H 0.7189 0.4090 -0.1945 0.082 Uiso 1 1 calc R U
H14C H 0.9067 0.4583 -0.2166 0.082 Uiso 1 1 calc R U
C15 C 0.0917(15) 0.7572(8) 0.1002(8) 0.045(3) Uani 1 1 d . .
H15A H 0.0525 0.8390 0.0620 0.054 Uiso 1 1 calc R U
H15B H 0.2262 0.7459 0.0897 0.054 Uiso 1 1 calc R U
C16 C 0.0287(14) 0.6898(8) 0.0410(9) 0.045(3) Uani 1 1 d . .
H16A H 0.0618 0.7261 -0.0417 0.054 Uiso 1 1 calc R U
H16B H -0.1054 0.6944 0.0577 0.054 Uiso 1 1 calc R U
C17 C 0.0554(12) 0.5703(7) 0.2984(8) 0.031(2) Uani 1 1 d . .
C18 C 0.0986(11) 0.5010(8) 0.2319(8) 0.031(2) Uani 1 1 d . .
C19 C 0.1071(13) 0.3607(8) 0.4431(8) 0.034(2) Uani 1 1 d . .
C20 C 0.1217(12) 0.2636(8) 0.5398(7) 0.030(2) Uani 1 1 d . .
C21 C 0.1178(11) 0.1216(8) 0.7495(7) 0.028(2) Uani 1 1 d . .
C22 C 0.1430(12) 0.0531(7) 0.6854(7) 0.031(2) Uani 1 1 d . .
C23 C 0.0461(13) 0.1786(8) 0.9496(8) 0.039(2) Uani 1 1 d . .
H23A H 0.1576 0.2118 0.9417 0.047 Uiso 1 1 calc R U
H23B H -0.0411 0.2383 0.9052 0.047 Uiso 1 1 calc R U
C24 C -0.0388(12) 0.1318(8) 1.0760(7) 0.038(2) Uani 1 1 d . .
H24 H -0.1666 0.1205 1.0784 0.046 Uiso 1 1 calc R U
C25 C -0.0476(16) 0.2206(10) 1.1329(9) 0.058(3) Uani 1 1 d . .
H25A H -0.1001 0.1897 1.2126 0.087 Uiso 1 1 calc R U
H25B H -0.1233 0.2904 1.0945 0.087 Uiso 1 1 calc R U
H25C H 0.0753 0.2374 1.1274 0.087 Uiso 1 1 calc R U
C26 C 0.1863(13) -0.1433(9) 0.6252(8) 0.039(2) Uani 1 1 d . .
H26A H 0.0719 -0.1215 0.5924 0.046 Uiso 1 1 calc R U
H26B H 0.2846 -0.1081 0.5659 0.046 Uiso 1 1 calc R U
C27 C 0.2340(12) -0.2744(8) 0.6712(8) 0.037(2) Uani 1 1 d . .
H27 H 0.3633 -0.2918 0.6850 0.045 Uiso 1 1 calc R U
C28 C 0.2214(15) -0.3229(9) 0.5814(8) 0.047(3) Uani 1 1 d . .
H28A H 0.2689 -0.4039 0.6062 0.071 Uiso 1 1 calc R U
H28B H 0.2929 -0.2825 0.5097 0.071 Uiso 1 1 calc R U
H28C H 0.0941 -0.3134 0.5710 0.071 Uiso 1 1 calc R U
H1 H 0.4391 1.1108 0.1029 0.16(3) Uiso 1 1 d . U
H2 H 0.7405 0.6967 -0.3140 0.16(3) Uiso 1 1 d . U
H3 H 0.1693 0.0314 1.1257 0.16(3) Uiso 1 1 d . U
H4 H 0.0098 -0.3231 0.7703 0.16(3) Uiso 1 1 d . U
H5A H -0.0358 -0.0250 1.3217 0.11(2) Uiso 1 1 d . U
H5B H -0.1351 -0.0900 1.4191 0.11(2) Uiso 1 1 d . U
H6A H 0.3292 -0.6140 0.8803 0.11(2) Uiso 1 1 d . U
H6B H 0.2367 -0.4990 0.8113 0.11(2) Uiso 1 1 d . U

loop_
_atom_site_aniso_label
_atom_site_aniso_U_11
_atom_site_aniso_U_22
_atom_site_aniso_U_33
_atom_site_aniso_U_23
_atom_site_aniso_U_13
_atom_site_aniso_U_12
Cl1 0.0819(17) 0.0319(13) 0.0593(16) -0.0009(11) -0.0240(13) -0.0174(12)
Cl2 0.0682(16) 0.0722(18) 0.0290(12) -0.0006(12) -0.0112(11) -0.0216(13)
S1 0.0695(17) 0.0388(16) 0.0214(13) -0.0014(11) -0.0089(12) -0.0076(14)
S2 0.0663(16) 0.0228(13) 0.0350(15) -0.0048(11) 0.0004(12) 0.0005(11)
S3 0.0707(16) 0.0221(14) 0.0207(13) -0.0054(11) -0.0064(11) -0.0070(12)
S4 0.0687(16) 0.0212(13) 0.0267(14) -0.0077(11) -0.0026(11) -0.0042(12)
S5 0.0632(15) 0.0232(13) 0.0194(12) -0.0070(10) -0.0005(10) -0.0075(12)
S6 0.0636(16) 0.0246(13) 0.0225(13) -0.0086(10) -0.0020(11) -0.0062(12)
S7 0.0649(16) 0.0230(13) 0.0215(13) -0.0053(10) -0.0014(11) -0.0098(12)
S8 0.0577(15) 0.0279(14) 0.0215(13) -0.0070(11) -0.0029(10) -0.0016(11)
S9 0.0672(16) 0.0250(13) 0.0359(15) -0.0065(11) -0.0108(12) -0.0042(12)
S10 0.0725(17) 0.0367(16) 0.0246(13) -0.0101(11) -0.0076(12) -0.0113(14)
S11 0.0721(17) 0.0251(13) 0.0218(13) -0.0059(11) -0.0083(12) -0.0010(12)
S12 0.0716(17) 0.0255(14) 0.0253(13) -0.0086(11) -0.0057(12) -0.0066(12)
S13 0.0593(15) 0.0191(11) 0.0209(12) -0.0051(10) -0.0038(11) 0.0019(11)
S14 0.0643(16) 0.0218(13) 0.0237(13) -0.0062(11) -0.0056(11) -0.0038(12)
S15 0.0727(17) 0.0227(13) 0.0215(13) -0.0046(10) -0.0081(11) -0.0029(12)
S16 0.0738(17) 0.0185(12) 0.0277(14) -0.0039(10) -0.0103(12) -0.0049(12)
O1 0.076(4) 0.021(3) 0.037(3) -0.009(2) -0.020(3) 0.003(3)
O2 0.064(4) 0.034(3) 0.025(3) -0.003(2) -0.002(3) -0.011(3)
O3 0.062(4) 0.035(3) 0.029(3) -0.008(3) -0.005(3) 0.001(3)
O4 0.058(4) 0.034(3) 0.029(3) -0.006(2) -0.005(3) -0.012(3)
O5 0.117(7) 0.114(8) 0.048(5) -0.024(5) 0.012(5) -0.056(6)
O6 0.145(8) 0.050(5) 0.102(7) -0.018(5) -0.073(6) -0.006(5)
C1 0.063(7) 0.050(7) 0.027(6) -0.002(5) -0.014(5) 0.012(5)
C2 0.058(6) 0.039(6) 0.044(7) 0.018(5) -0.010(5) -0.010(5)
C3 0.057(6) 0.028(5) 0.013(4) 0.003(4) -0.009(4) -0.003(4)
C4 0.046(5) 0.033(5) 0.022(5) 0.000(4) -0.006(4) -0.006(4)
C5 0.048(5) 0.027(5) 0.023(5) -0.012(4) 0.003(4) -0.002(4)
C6 0.061(6) 0.021(5) 0.019(5) -0.002(4) -0.004(4) -0.011(4)
C7 0.047(5) 0.029(5) 0.026(5) -0.017(4) -0.001(4) -0.007(4)
C8 0.046(5) 0.018(5) 0.034(5) -0.013(4) 0.002(4) -0.004(4)
C9 0.047(5) 0.019(4) 0.025(5) -0.003(3) -0.005(4) -0.003(4)
C10 0.045(5) 0.026(4) 0.033(4) -0.007(4) -0.010(4) -0.006(4)
C11 0.087(8) 0.035(6) 0.051(7) -0.025(5) -0.013(6) -0.003(5)
C12 0.048(5) 0.020(4) 0.022(4) 0.000(3) -0.004(3) -0.005(3)
C13 0.044(4) 0.032(4) 0.019(4) -0.005(3) -0.007(3) -0.008(4)
C14 0.087(7) 0.043(6) 0.043(6) -0.024(5) -0.014(5) -0.006(5)
C15 0.066(6) 0.030(5) 0.039(6) -0.014(5) 0.005(5) -0.016(5)
C16 0.059(6) 0.026(5) 0.047(7) -0.001(5) -0.019(5) -0.007(5)
C17 0.044(5) 0.014(4) 0.031(5) -0.004(4) -0.006(4) -0.004(4)
C18 0.036(5) 0.030(5) 0.026(5) -0.011(4) 0.002(4) -0.009(4)
C19 0.052(5) 0.021(5) 0.023(5) 0.001(4) -0.012(4) 0.002(4)
C20 0.042(5) 0.021(5) 0.023(5) -0.005(4) -0.003(4) 0.002(4)
C21 0.039(5) 0.025(5) 0.011(4) 0.004(4) -0.002(3) -0.005(4)
C22 0.045(5) 0.015(4) 0.022(5) 0.008(4) -0.009(4) -0.007(4)
C23 0.053(5) 0.031(5) 0.031(5) -0.015(4) 0.004(4) -0.002(4)
C24 0.037(4) 0.039(5) 0.033(5) -0.011(4) 0.000(4) 0.001(4)
C25 0.083(8) 0.043(6) 0.043(6) -0.026(5) 0.005(5) 0.009(5)
C26 0.052(5) 0.044(6) 0.024(5) -0.016(4) -0.005(4) -0.007(4)
C27 0.037(4) 0.031(5) 0.047(5) -0.018(4) -0.008(4) 0.000(4)
C28 0.071(6) 0.038(6) 0.027(5) -0.014(4) 0.007(4) -0.006(5)

loop_
_atom_type_symbol
_atom_type_description
_atom_type_scat_dispersion_real
_atom_type_scat_dispersion_imag
_atom_type_scat_source
C C 0.0033 0.0016 'International Tables Vol C Tables 4.2.6.8 and 6.1.1.4'
H H 0.0000 0.0000 'International Tables Vol C Tables 4.2.6.8 and 6.1.1.4'
Cl Cl 0.1484 0.1585 'International Tables Vol C Tables 4.2.6.8 and 6.1.1.4'
O O 0.0106 0.0060 'International Tables Vol C Tables 4.2.6.8 and 6.1.1.4'
S S 0.1246 0.1234 'International Tables Vol C Tables 4.2.6.8 and 6.1.1.4'

loop_
_geom_angle_atom_site_label_1
_geom_angle_atom_site_label_2
_geom_angle_atom_site_label_3
_geom_angle
C3 S1 C1 101.4(5)
C4 S2 C2 100.4(5)
C5 S3 C3 95.7(5)
C5 S4 C4 94.1(5)
C7 S5 C6 95.3(4)
C6 S6 C8 95.9(5)
C7 S7 C9 103.1(4)
C8 S8 C12 103.5(4)
C17 S9 C15 100.4(5)
C18 S10 C16 100.9(5)
C19 S11 C17 96.7(4)
C19 S12 C18 95.6(4)
C21 S13 C20 95.8(4)
C20 S14 C22 96.0(4)
C21 S15 C23 104.6(4)
C22 S16 C26 104.2(5)
C2 C1 S1 116.8(7)
C1 C2 S2 116.2(7)
C4 C3 S1 129.4(8)
C4 C3 S3 116.6(7)
S1 C3 S3 113.9(6)
C3 C4 S2 128.8(8)
C3 C4 S4 117.8(8)
S2 C4 S4 113.4(6)
C6 C5 S3 123.3(7)
C6 C5 S4 120.9(7)
S3 C5 S4 115.7(5)
C5 C6 S6 123.7(7)
C5 C6 S5 120.0(7)
S6 C6 S5 116.2(5)
C8 C7 S5 117.7(7)
C8 C7 S7 118.9(7)
S5 C7 S7 123.3(5)
C7 C8 S8 121.9(7)
C7 C8 S6 114.7(7)
S8 C8 S6 123.3(5)
C10 C9 S7 108.8(6)
O1 C10 C9 107.5(7)
O1 C10 C11 111.4(7)
C9 C10 C11 111.6(7)
C13 C12 S8 107.9(6)
O2 C13 C12 108.0(6)
O2 C13 C14 113.0(7)
C12 C13 C14 110.4(7)
C16 C15 S9 115.8(7)
C15 C16 S10 113.9(7)
C18 C17 S9 128.0(8)
C18 C17 S11 115.9(7)
S9 C17 S11 116.1(5)
C17 C18 S10 130.0(8)
C17 C18 S12 115.9(7)
S10 C18 S12 113.9(5)
C20 C19 S11 123.1(7)
C20 C19 S12 121.0(7)
S11 C19 S12 115.8(5)
C19 C20 S14 122.8(7)
C19 C20 S13 122.7(7)
S14 C20 S13 114.5(5)
C22 C21 S13 117.5(6)
C22 C21 S15 119.2(6)
S13 C21 S15 123.3(6)
C21 C22 S16 122.2(6)
C21 C22 S14 116.1(6)
S16 C22 S14 121.7(6)
C24 C23 S15 107.2(6)
O3 C24 C23 111.9(7)
O3 C24 C25 112.1(8)
C23 C24 C25 110.3(8)
C27 C26 S16 106.7(6)
O4 C27 C28 111.2(7)
O4 C27 C26 113.0(7)
C28 C27 C26 109.9(7)

loop_
_geom_bond_atom_site_label_1
_geom_bond_atom_site_label_2
_geom_bond_distance
S1 C3 1.738(9)
S1 C1 1.779(11)
S2 C4 1.746(10)
S2 C2 1.801(11)
S3 C5 1.714(9)
S3 C3 1.739(9)
S4 C5 1.742(10)
S4 C4 1.753(10)
S5 C7 1.716(9)
S5 C6 1.727(10)
S6 C6 1.709(9)
S6 C8 1.751(9)
S7 C7 1.745(9)
S7 C9 1.804(9)
S8 C8 1.716(10)
S8 C12 1.803(9)
S9 C17 1.729(9)
S9 C15 1.808(10)
S10 C18 1.727(9)
S10 C16 1.810(10)
S11 C19 1.711(10)
S11 C17 1.751(9)
S12 C19 1.731(10)
S12 C18 1.769(10)
S13 C21 1.729(9)
S13 C20 1.742(9)
S14 C20 1.731(9)
S14 C22 1.749(9)
S15 C21 1.738(8)
S15 C23 1.808(9)
S16 C22 1.722(9)
S16 C26 1.811(9)
O1 C10 1.424(9)
O2 C13 1.422(9)
O3 C24 1.413(10)
O4 C27 1.433(10)
C1 C2 1.478(15)
C3 C4 1.328(13)
C5 C6 1.387(11)
C7 C8 1.386(11)
C9 C10 1.494(11)
C10 C11 1.545(12)
C12 C13 1.504(11)
C13 C14 1.516(13)
C15 C16 1.509(12)
C17 C18 1.379(12)
C19 C20 1.369(10)
C21 C22 1.353(12)
C23 C24 1.523(12)
C24 C25 1.525(13)
C26 C27 1.521(13)
C27 C28 1.504(12)

loop_
_geom_hbond_atom_site_label_D
_geom_hbond_atom_site_label_H
_geom_hbond_atom_site_label_A
_geom_hbond_distance_DH
_geom_hbond_distance_HA
_geom_hbond_distance_DA
_geom_hbond_angle_DHA
_geom_hbond_site_symmetry_A
O1 H1 Cl1 0.862 2.132 2.994(6) 179.0 .
O2 H2 Cl2 0.859 2.150 3.009(6) 179.2 .
O3 H3 O1 0.851 1.939 2.784(9) 172.5 1_546
O4 H4 O2 0.849 1.962 2.809(8) 175.8 1_446
O5 H5A O3 0.860 2.186 3.036(10) 170.2 .
O5 H5B Cl2 0.844 2.364 3.207(8) 175.2 1_447
O6 H6A Cl1 0.798 2.394 3.190(8) 175.8 1_536
O6 H6B O4 0.953 2.052 3.002(11) 174.6 .

loop_
_geom_torsion_atom_site_label_1
_geom_torsion_atom_site_label_2
_geom_torsion_atom_site_label_3
_geom_torsion_atom_site_label_4
_geom_torsion
C3 S1 C1 C2 -42.4(9)
S1 C1 C2 S2 65.1(10)
C4 S2 C2 C1 -45.3(9)
C1 S1 C3 C4 11.1(10)
C1 S1 C3 S3 -170.9(6)
C5 S3 C3 C4 -1.6(8)
C5 S3 C3 S1 -179.8(5)
S1 C3 C4 S2 -1.5(14)
S3 C3 C4 S2 -179.4(6)
S1 C3 C4 S4 -179.5(6)
S3 C3 C4 S4 2.6(10)
C2 S2 C4 C3 14.5(11)
C2 S2 C4 S4 -167.5(5)
C5 S4 C4 C3 -2.2(8)
C5 S4 C4 S2 179.6(5)
C3 S3 C5 C6 -176.5(8)
C3 S3 C5 S4 0.1(6)
C4 S4 C5 C6 177.7(8)
C4 S4 C5 S3 1.0(6)
S3 C5 C6 S6 -176.6(6)
S4 C5 C6 S6 7.0(12)
S3 C5 C6 S5 -0.3(11)
S4 C5 C6 S5 -176.7(6)
C8 S6 C6 C5 -179.8(8)
C8 S6 C6 S5 3.7(7)
C7 S5 C6 C5 179.8(8)
C7 S5 C6 S6 -3.6(6)
C6 S5 C7 C8 2.0(8)
C6 S5 C7 S7 -175.0(6)
C9 S7 C7 C8 175.4(7)
C9 S7 C7 S5 -7.6(7)
S5 C7 C8 S8 176.8(5)
S7 C7 C8 S8 -6.1(10)
S5 C7 C8 S6 0.2(9)
S7 C7 C8 S6 177.3(5)
C12 S8 C8 C7 160.8(7)
C12 S8 C8 S6 -22.9(7)
C6 S6 C8 C7 -2.3(8)
C6 S6 C8 S8 -178.8(6)
C7 S7 C9 C10 163.9(6)
S7 C9 C10 O1 48.5(8)
S7 C9 C10 C11 170.9(6)
C8 S8 C12 C13 169.4(6)
S8 C12 C13 O2 56.1(8)
S8 C12 C13 C14 -180.0(6)
C17 S9 C15 C16 48.0(8)
S9 C15 C16 S10 -69.0(9)
C18 S10 C16 C15 45.6(8)
C15 S9 C17 C18 -15.0(9)
C15 S9 C17 S11 164.3(5)
C19 S11 C17 C18 -0.1(7)
C19 S11 C17 S9 -179.4(5)
S9 C17 C18 S10 2.5(13)
S11 C17 C18 S10 -176.7(5)
S9 C17 C18 S12 176.8(5)
S11 C17 C18 S12 -2.5(9)
C16 S10 C18 C17 -13.9(9)
C16 S10 C18 S12 171.8(5)
C19 S12 C18 C17 3.7(7)
C19 S12 C18 S10 178.8(5)
C17 S11 C19 C20 -179.0(8)
C17 S11 C19 S12 2.6(6)
C18 S12 C19 C20 177.9(8)
C18 S12 C19 S11 -3.7(6)
S11 C19 C20 S14 174.2(5)
S12 C19 C20 S14 -7.6(11)
S11 C19 C20 S13 -3.5(11)
S12 C19 C20 S13 174.8(5)
C22 S14 C20 C19 -175.8(8)
C22 S14 C20 S13 2.1(6)
C21 S13 C20 C19 176.6(8)
C21 S13 C20 S14 -1.2(6)
C20 S13 C21 C22 -0.5(7)
C20 S13 C21 S15 -178.4(5)
C23 S15 C21 C22 -174.6(7)
C23 S15 C21 S13 3.2(7)
S13 C21 C22 S16 -178.3(5)
S15 C21 C22 S16 -0.3(10)
S13 C21 C22 S14 2.1(9)
S15 C21 C22 S14 -180.0(5)
C26 S16 C22 C21 178.5(7)
C26 S16 C22 S14 -1.9(7)
C20 S14 C22 C21 -2.5(7)
C20 S14 C22 S16 177.9(6)
C21 S15 C23 C24 159.7(6)
S15 C23 C24 O3 41.4(9)
S15 C23 C24 C25 166.9(7)
C22 S16 C26 C27 170.9(6)
S16 C26 C27 O4 44.2(8)
S16 C26 C27 C28 169.0(6)
